data_2216178
loop_
_publ_author_name
'Saeed, Aamer'
'Fl\"orke, Ulrich'

_publ_section_title
;
 1-(2-Nitrophenyl)-3-pivaloylthiourea
;
_journal_coeditor_code ZL2060
_journal_issue 11
_journal_name_full 'Acta Crystallographica Section E'
_journal_page_first o4259
_journal_page_last o4259
_journal_paper_doi 10.1107/S160053680704593X
_journal_volume 63
_journal_year 2007
_chemical_formula_iupac 'C12 H15 N3 O3 S'
_chemical_formula_moiety 'C12 H15 N3 O3 S'
_chemical_formula_sum 'C12 H15 N3 O3 S'
_chemical_formula_weight 281.33
_chemical_name_systematic
;
1-(2-Nitrophenyl)-3-pivaloylthiourea
;
_space_group_IT_number 14
_symmetry_cell_setting monoclinic
_symmetry_space_group_name_Hall '-P 2ybc'
_symmetry_space_group_name_H-M 'P 1 21/c 1'
_atom_sites_solution_hydrogens difmap
_atom_sites_solution_primary direct
_atom_sites_solution_secondary difmap
_audit_creation_method SHELXL-97
_cell_angle_alpha 90.00
_cell_angle_beta 103.723(3)
_cell_angle_gamma 90.00
_cell_formula_units_Z 4
_cell_length_a 10.8491(14)
_cell_length_b 11.8882(16)
_cell_length_c 11.1206(15)
_cell_measurement_reflns_used 981
_cell_measurement_temperature 120(2)
_cell_measurement_theta_max 28.20
_cell_measurement_theta_min 2.54
_cell_volume 1393.4(3)
_computing_cell_refinement 'SAINT (Bruker, 2002)'
_computing_data_collection 'SMART (Bruker, 2002)'
_computing_data_reduction 'SAINT (Bruker, 2002)'
_computing_molecular_graphics 'SHELXTL (Bruker, 2002)'
_computing_publication_material 'SHELXTL (Bruker, 2002)'
_computing_structure_refinement 'SHELXTL (Bruker, 2002)'
_computing_structure_solution 'SHELXTL (Bruker, 2002)'
_diffrn_ambient_temperature 120(2)
_diffrn_measured_fraction_theta_full 1.000
_diffrn_measured_fraction_theta_max 1.000
_diffrn_measurement_device_type 'Bruker SMART APEX'
_diffrn_measurement_method '\f and \w'
_diffrn_radiation_monochromator graphite
_diffrn_radiation_source 'sealed tube'
_diffrn_radiation_type MoK\a
_diffrn_radiation_wavelength 0.71073
_diffrn_reflns_av_R_equivalents 0.0249
_diffrn_reflns_av_sigmaI/netI 0.0256
_diffrn_reflns_limit_h_max 12
_diffrn_reflns_limit_h_min -14
_diffrn_reflns_limit_k_max 15
_diffrn_reflns_limit_k_min -15
_diffrn_reflns_limit_l_max 14
_diffrn_reflns_limit_l_min -14
_diffrn_reflns_number 11932
_diffrn_reflns_theta_full 27.87
_diffrn_reflns_theta_max 27.87
_diffrn_reflns_theta_min 1.93
_diffrn_standards_decay_% 0
_diffrn_standards_interval_time 430
_diffrn_standards_number 1901
_exptl_absorpt_coefficient_mu 0.240
_exptl_absorpt_correction_T_max 0.9325
_exptl_absorpt_correction_T_min 0.8895
_exptl_absorpt_correction_type multi-scan
_exptl_absorpt_process_details '(SADABS; Bruker, 2002)'
_exptl_crystal_colour yellow
_exptl_crystal_density_diffrn 1.341
_exptl_crystal_density_method 'not measured'
_exptl_crystal_description block
_exptl_crystal_F_000 592
_exptl_crystal_size_max 0.50
_exptl_crystal_size_mid 0.41
_exptl_crystal_size_min 0.25
_refine_diff_density_max 0.416
_refine_diff_density_min -0.203
_refine_ls_extinction_method none
_refine_ls_goodness_of_fit_ref 1.052
_refine_ls_hydrogen_treatment constr
_refine_ls_matrix_type full
_refine_ls_number_parameters 172
_refine_ls_number_reflns 3329
_refine_ls_number_restraints 0
_refine_ls_restrained_S_all 1.052
_refine_ls_R_factor_all 0.0448
_refine_ls_R_factor_gt 0.0392
_refine_ls_shift/su_max 0.000
_refine_ls_shift/su_mean 0.000
_refine_ls_structure_factor_coef Fsqd
_refine_ls_weighting_details 'calc w=1/[\s^2^(Fo^2^)+(0.0528P)^2^+0.5774P] where P=(Fo^2^+2Fc^2^)/3'
_refine_ls_weighting_scheme calc
_refine_ls_wR_factor_gt 0.1003
_refine_ls_wR_factor_ref 0.1041
_reflns_number_gt 2954
_reflns_number_total 3329
_reflns_threshold_expression I>2\s(I)
_cod_data_source_file zl2060.cif
_cod_data_source_block I
_cod_depositor_comments
;
The following automatic conversions were performed:
'_symmetry_cell_setting' value 'Monoclinic' changed to 'monoclinic'
according to '/home/saulius/struct/CIF-dictionaries/cif_core.dic'
dictionary named 'cif_core.dic' version 2.4.1 from 2010-06-29.

Automatic conversion script
Id: cif_fix_enum 1527 2010-12-29 10:47:43Z saulius 

The following automatic conversions were performed:

'_symmetry_cell_setting' value 'Monoclinic' changed to 'monoclinic'
according to /home/saulius/struct/CIF-dictionaries/cif_core.dic
dictionary named 'cif_core.dic' version 2.4.1 from 2010-06-29.

Automatic conversion script
Id: cif_fix_values 1715 2011-07-08 13:25:40Z adriana 
;
_cod_original_sg_symbol_H-M 'P 21/c'
_cod_database_code 2216178
_cod_database_fobs_code 2216178

loop_
_symmetry_equiv_pos_as_xyz
'x, y, z'
'-x, y+1/2, -z+1/2'
'-x, -y, -z'
'x, -y-1/2, z-1/2'

loop_
_atom_site_type_symbol
_atom_site_label
_atom_site_fract_x
_atom_site_fract_y
_atom_site_fract_z
_atom_site_U_iso_or_equiv
_atom_site_adp_type
_atom_site_calc_flag
_atom_site_refinement_flags
_atom_site_occupancy
S S1 0.99549(3) 0.16750(3) 0.98065(4) 0.02415(12) Uani d . 1
O O1 0.57778(10) 0.08899(9) 0.84219(10) 0.0276(2) Uani d . 1
O O2 0.76929(17) 0.45204(15) 1.14489(13) 0.0606(4) Uani d . 1
O O3 0.63077(16) 0.34998(13) 1.02002(15) 0.0545(4) Uani d . 1
N N1 0.78505(11) 0.04492(9) 0.92321(10) 0.0190(2) Uani d . 1
H H1A 0.8365 -0.0104 0.9549 0.023 Uiso calc R 1
N N2 0.76148(11) 0.23423(10) 0.87778(11) 0.0215(2) Uani d . 1
H H2A 0.6795 0.2209 0.8544 0.026 Uiso calc R 1
N N3 0.72498(15) 0.40959(12) 1.04339(13) 0.0347(3) Uani d . 1
C C1 0.65778(13) 0.01695(12) 0.87845(12) 0.0195(3) Uani d . 1
C C2 0.62599(13) -0.10813(12) 0.87869(13) 0.0221(3) Uani d . 1
C C3 0.48233(15) -0.12139(14) 0.83176(17) 0.0346(4) Uani d . 1
H H3A 0.4394 -0.0816 0.8874 0.052 Uiso calc R 1
H H3B 0.4601 -0.2014 0.8296 0.052 Uiso calc R 1
H H3C 0.4555 -0.0897 0.7483 0.052 Uiso calc R 1
C C4 0.66637(15) -0.15607(13) 1.01035(14) 0.0264(3) Uani d . 1
H H4A 0.6226 -0.1153 1.0646 0.040 Uiso calc R 1
H H4B 0.7583 -0.1475 1.0413 0.040 Uiso calc R 1
H H4C 0.6440 -0.2360 1.0092 0.040 Uiso calc R 1
C C5 0.69320(16) -0.17063(13) 0.79120(15) 0.0307(3) Uani d . 1
H H5A 0.6660 -0.1391 0.7077 0.046 Uiso calc R 1
H H5B 0.6711 -0.2507 0.7892 0.046 Uiso calc R 1
H H5C 0.7852 -0.1620 0.8210 0.046 Uiso calc R 1
C C6 0.83936(13) 0.14998(11) 0.92322(12) 0.0181(3) Uani d . 1
C C7 0.80631(13) 0.34525(11) 0.86576(13) 0.0205(3) Uani d . 1
C C8 0.86926(14) 0.36909(12) 0.77407(14) 0.0248(3) Uani d . 1
H H8A 0.8819 0.3113 0.7192 0.030 Uiso calc R 1
C C9 0.91413(15) 0.47677(13) 0.76166(14) 0.0278(3) Uani d . 1
H H9A 0.9563 0.4926 0.6978 0.033 Uiso calc R 1
C C10 0.89742(15) 0.56134(13) 0.84252(15) 0.0303(3) Uani d . 1
H H10A 0.9281 0.6350 0.8336 0.036 Uiso calc R 1
C C11 0.83692(16) 0.53913(13) 0.93514(15) 0.0298(3) Uani d . 1
H H11A 0.8270 0.5964 0.9917 0.036 Uiso calc R 1
C C12 0.79046(14) 0.43159(12) 0.94491(13) 0.0236(3) Uani d . 1

loop_
_atom_site_aniso_label
_atom_site_aniso_U_11
_atom_site_aniso_U_22
_atom_site_aniso_U_33
_atom_site_aniso_U_12
_atom_site_aniso_U_13
_atom_site_aniso_U_23
S1 0.01774(18) 0.01579(18) 0.0359(2) -0.00065(12) 0.00039(14) 0.00073(13)
O1 0.0191(5) 0.0235(5) 0.0392(6) 0.0015(4) 0.0049(4) 0.0041(4)
O2 0.0804(12) 0.0730(11) 0.0350(7) -0.0148(9) 0.0270(7) -0.0147(7)
O3 0.0623(10) 0.0499(8) 0.0642(10) -0.0193(7) 0.0408(8) -0.0105(7)
N1 0.0188(5) 0.0144(5) 0.0227(6) 0.0003(4) 0.0026(4) 0.0016(4)
N2 0.0180(5) 0.0168(6) 0.0286(6) 0.0003(4) 0.0035(5) 0.0026(4)
N3 0.0458(9) 0.0285(7) 0.0348(7) -0.0016(6) 0.0194(6) -0.0027(6)
C1 0.0194(6) 0.0208(6) 0.0186(6) -0.0017(5) 0.0048(5) -0.0001(5)
C2 0.0210(7) 0.0191(7) 0.0245(7) -0.0039(5) 0.0022(5) 0.0002(5)
C3 0.0248(8) 0.0289(8) 0.0443(9) -0.0091(6) -0.0034(7) 0.0035(7)
C4 0.0259(7) 0.0250(7) 0.0280(7) -0.0023(5) 0.0057(6) 0.0055(6)
C5 0.0396(9) 0.0231(7) 0.0287(8) -0.0025(6) 0.0066(6) -0.0062(6)
C6 0.0201(6) 0.0168(6) 0.0176(6) -0.0004(5) 0.0053(5) -0.0007(5)
C7 0.0190(6) 0.0171(6) 0.0234(7) 0.0019(5) 0.0012(5) 0.0031(5)
C8 0.0271(7) 0.0223(7) 0.0249(7) 0.0014(6) 0.0057(6) 0.0008(6)
C9 0.0286(8) 0.0278(7) 0.0278(7) -0.0008(6) 0.0082(6) 0.0067(6)
C10 0.0340(8) 0.0190(7) 0.0361(8) -0.0040(6) 0.0049(6) 0.0060(6)
C11 0.0363(8) 0.0192(7) 0.0334(8) 0.0002(6) 0.0073(6) -0.0026(6)
C12 0.0256(7) 0.0216(7) 0.0236(7) 0.0010(5) 0.0059(5) 0.0018(5)

loop_
_atom_type_symbol
_atom_type_description
_atom_type_scat_dispersion_real
_atom_type_scat_dispersion_imag
_atom_type_scat_source
C C 0.0033 0.0016 'International Tables Vol C Tables 4.2.6.8 and 6.1.1.4'
H H 0.0000 0.0000 'International Tables Vol C Tables 4.2.6.8 and 6.1.1.4'
N N 0.0061 0.0033 'International Tables Vol C Tables 4.2.6.8 and 6.1.1.4'
O O 0.0106 0.0060 'International Tables Vol C Tables 4.2.6.8 and 6.1.1.4'
S S 0.1246 0.1234 'International Tables Vol C Tables 4.2.6.8 and 6.1.1.4'

loop_
_geom_angle_atom_site_label_1
_geom_angle_atom_site_label_2
_geom_angle_atom_site_label_3
_geom_angle
C6 N1 C1 127.08(11)
C6 N1 H1A 116.5
C1 N1 H1A 116.5
C6 N2 C7 122.22(12)
C6 N2 H2A 118.9
C7 N2 H2A 118.9
O3 N3 O2 124.13(15)
O3 N3 C12 118.38(14)
O2 N3 C12 117.49(15)
O1 C1 N1 121.25(13)
O1 C1 C2 122.81(12)
N1 C1 C2 115.93(12)
C1 C2 C3 108.19(12)
C1 C2 C4 110.48(11)
C3 C2 C4 108.92(12)
C1 C2 C5 109.15(12)
C3 C2 C5 109.38(13)
C4 C2 C5 110.68(12)
C2 C3 H3A 109.5
C2 C3 H3B 109.5
H3A C3 H3B 109.5
C2 C3 H3C 109.5
H3A C3 H3C 109.5
H3B C3 H3C 109.5
C2 C4 H4A 109.5
C2 C4 H4B 109.5
H4A C4 H4B 109.5
C2 C4 H4C 109.5
H4A C4 H4C 109.5
H4B C4 H4C 109.5
C2 C5 H5A 109.5
C2 C5 H5B 109.5
H5A C5 H5B 109.5
C2 C5 H5C 109.5
H5A C5 H5C 109.5
H5B C5 H5C 109.5
N2 C6 N1 116.64(12)
N2 C6 S1 123.01(10)
N1 C6 S1 120.35(10)
C8 C7 C12 118.18(13)
C8 C7 N2 119.87(13)
C12 C7 N2 121.95(13)
C7 C8 C9 120.52(14)
C7 C8 H8A 119.7
C9 C8 H8A 119.7
C8 C9 C10 120.03(14)
C8 C9 H9A 120.0
C10 C9 H9A 120.0
C11 C10 C9 120.38(14)
C11 C10 H10A 119.8
C9 C10 H10A 119.8
C10 C11 C12 118.91(14)
C10 C11 H11A 120.5
C12 C11 H11A 120.5
C11 C12 C7 121.95(14)
C11 C12 N3 118.23(13)
C7 C12 N3 119.81(13)

loop_
_geom_bond_atom_site_label_1
_geom_bond_atom_site_label_2
_geom_bond_distance
S1 C6 1.6754(14)
O1 C1 1.2180(17)
O2 N3 1.226(2)
O3 N3 1.220(2)
N1 C6 1.3809(17)
N1 C1 1.3924(17)
N1 H1A 0.8800
N2 C6 1.3304(17)
N2 C7 1.4238(17)
N2 H2A 0.8800
N3 C12 1.4634(19)
C1 C2 1.5266(19)
C2 C3 1.530(2)
C2 C4 1.535(2)
C2 C5 1.539(2)
C3 H3A 0.9800
C3 H3B 0.9800
C3 H3C 0.9800
C4 H4A 0.9800
C4 H4B 0.9800
C4 H4C 0.9800
C5 H5A 0.9800
C5 H5B 0.9800
C5 H5C 0.9800
C7 C8 1.385(2)
C7 C12 1.389(2)
C8 C9 1.388(2)
C8 H8A 0.9500
C9 C10 1.389(2)
C9 H9A 0.9500
C10 C11 1.372(2)
C10 H10A 0.9500
C11 C12 1.388(2)
C11 H11A 0.9500

loop_
_geom_hbond_atom_site_label_D
_geom_hbond_atom_site_label_H
_geom_hbond_atom_site_label_A
_geom_hbond_site_symmetry_A
_geom_hbond_distance_DH
_geom_hbond_distance_HA
_geom_hbond_distance_DA
_geom_hbond_angle_DHA
N2 H2A O1 . 0.88 1.90 2.5953(16) 134
N1 H1A S1 3_757 0.88 2.59 3.4614(12) 171
C4 H4B S1 3_757 0.98 2.75 3.6486(18) 153
C5 H5C S1 3_757 0.98 2.84 3.7121(18) 149

loop_
_geom_torsion_atom_site_label_1
_geom_torsion_atom_site_label_2
_geom_torsion_atom_site_label_3
_geom_torsion_atom_site_label_4
_geom_torsion
C6 N1 C1 O1 -6.1(2)
C6 N1 C1 C2 174.25(12)
O1 C1 C2 C3 -1.98(19)
N1 C1 C2 C3 177.68(12)
O1 C1 C2 C4 -121.13(15)
N1 C1 C2 C4 58.53(16)
O1 C1 C2 C5 116.95(15)
N1 C1 C2 C5 -63.38(15)
C7 N2 C6 N1 -176.23(12)
C7 N2 C6 S1 4.82(19)
C1 N1 C6 N2 1.4(2)
C1 N1 C6 S1 -179.60(10)
C6 N2 C7 C8 73.24(18)
C6 N2 C7 C12 -105.88(16)
C12 C7 C8 C9 -0.5(2)
N2 C7 C8 C9 -179.64(13)
C7 C8 C9 C10 0.8(2)
C8 C9 C10 C11 0.2(2)
C9 C10 C11 C12 -1.4(2)
C10 C11 C12 C7 1.7(2)
C10 C11 C12 N3 -179.36(14)
C8 C7 C12 C11 -0.8(2)
N2 C7 C12 C11 178.37(13)
C8 C7 C12 N3 -179.70(13)
N2 C7 C12 N3 -0.6(2)
O3 N3 C12 C11 140.14(17)
O2 N3 C12 C11 -40.3(2)
O3 N3 C12 C7 -40.9(2)
O2 N3 C12 C7 138.65(17)

loop_
_cod_related_entry_id
_cod_related_entry_database
_cod_related_entry_code
1 ChemSpider 2067298
